data_4030767
loop_
_publ_author_name
'Silva, Sa\'ul'
'Rodrigues, Paula'
'Bento, Isabel'
'Maycock, Christopher D.'

_publ_section_title
;
 The aza-wharton reaction: syntheses of cyclic allylic amines and vicinal
 hydroxyamines from the respective acylaziridines.
;
_journal_issue 6
_journal_name_full 'The Journal of organic chemistry'
_journal_page_first 3067
_journal_page_last 3074
_journal_paper_doi 10.1021/jo5029387
_journal_volume 80
_journal_year 2015
_chemical_formula_sum 'C14 H17 N O'
_chemical_formula_weight 215.29
_chemical_name_systematic
; 
 ? 
;
_space_group_IT_number 19
_symmetry_space_group_name_Hall 'P 2ac 2ab'
_symmetry_space_group_name_H-M 'P 21 21 21'
_atom_sites_solution_hydrogens geom
_atom_sites_solution_primary direct
_atom_sites_solution_secondary difmap
_audit_creation_method SHELXL-97
_cell_angle_alpha 90.00
_cell_angle_beta 90.00
_cell_angle_gamma 90.00
_cell_formula_units_Z 4
_cell_length_a 7.6917(9)
_cell_length_b 11.1008(16)
_cell_length_c 14.3086(19)
_cell_measurement_temperature 296(2)
_cell_volume 1221.7(3)
_computing_structure_refinement 'SHELXL-97 (Sheldrick, 1997)'
_computing_structure_solution 'SHELXS-97 (Sheldrick, 1990)'
_diffrn_ambient_temperature 296(2)
_diffrn_measured_fraction_theta_full 0.999
_diffrn_measured_fraction_theta_max 0.999
_diffrn_radiation_monochromator graphite
_diffrn_radiation_source 'fine-focus sealed tube'
_diffrn_radiation_type MoK\a
_diffrn_radiation_wavelength 0.71073
_diffrn_reflns_av_R_equivalents 0.0423
_diffrn_reflns_av_sigmaI/netI 0.0542
_diffrn_reflns_limit_h_max 10
_diffrn_reflns_limit_h_min -6
_diffrn_reflns_limit_k_max 15
_diffrn_reflns_limit_k_min -13
_diffrn_reflns_limit_l_max 18
_diffrn_reflns_limit_l_min -20
_diffrn_reflns_number 7959
_diffrn_reflns_theta_full 30.16
_diffrn_reflns_theta_max 30.16
_diffrn_reflns_theta_min 2.32
_exptl_absorpt_coefficient_mu 0.073
_exptl_absorpt_correction_T_max 0.9784
_exptl_absorpt_correction_T_min 0.9044
_exptl_crystal_density_diffrn 1.170
_exptl_crystal_density_method 'not measured'
_exptl_crystal_F_000 464
_exptl_crystal_size_max 1.40
_exptl_crystal_size_mid 0.40
_exptl_crystal_size_min 0.30
_refine_diff_density_max 0.236
_refine_diff_density_min -0.178
_refine_diff_density_rms 0.038
_refine_ls_abs_structure_details 'Flack H D (1983), Acta Cryst. A39, 876-881'
_refine_ls_abs_structure_Flack 0.0(15)
_refine_ls_extinction_method none
_refine_ls_goodness_of_fit_ref 1.024
_refine_ls_hydrogen_treatment mixed
_refine_ls_matrix_type full
_refine_ls_number_parameters 214
_refine_ls_number_reflns 3601
_refine_ls_number_restraints 44
_refine_ls_restrained_S_all 1.017
_refine_ls_R_factor_all 0.0581
_refine_ls_R_factor_gt 0.0437
_refine_ls_shift/su_max 0.731
_refine_ls_shift/su_mean 0.003
_refine_ls_structure_factor_coef Fsqd
_refine_ls_weighting_details 'calc w=1/[\s^2^(Fo^2^)+(0.0444P)^2^+0.0815P] where P=(Fo^2^+2Fc^2^)/3'
_refine_ls_weighting_scheme calc
_refine_ls_wR_factor_gt 0.0959
_refine_ls_wR_factor_ref 0.1035
_reflns_number_gt 2988
_reflns_number_total 3601
_reflns_threshold_expression >2sigma(I)
_cod_data_source_file jo5029387_si_001.cif
_cod_data_source_block shelxl
_cod_depositor_comments 'Adding full bibliography for 4030767--4030768.cif.'
_cod_database_code 4030767

loop_
_symmetry_equiv_pos_as_xyz
'x, y, z'
'-x+1/2, -y, z+1/2'
'-x, y+1/2, -z+1/2'
'x+1/2, -y+1/2, -z'

loop_
_atom_site_label
_atom_site_type_symbol
_atom_site_fract_x
_atom_site_fract_y
_atom_site_fract_z
_atom_site_U_iso_or_equiv
_atom_site_adp_type
_atom_site_occupancy
_atom_site_symmetry_multiplicity
_atom_site_calc_flag
_atom_site_refinement_flags
O1 O 0.17727(15) 0.36871(12) 0.96820(10) 0.0435(3) Uani 1 1 d U
N1 N 0.54693(14) 0.48958(10) 1.07408(7) 0.0216(2) Uani 1 1 d U
C8 C 0.79349(15) 0.50384(13) 1.17908(9) 0.0216(3) Uani 1 1 d U
C6 C 0.47042(19) 0.41313(13) 0.99853(9) 0.0257(3) Uani 1 1 d U
C5 C 0.61446(18) 0.49973(13) 0.97885(9) 0.0245(3) Uani 1 1 d U
C7 C 0.65790(18) 0.41956(12) 1.13896(10) 0.0234(3) Uani 1 1 d U
C1 C 0.29040(19) 0.44546(15) 0.97038(10) 0.0288(3) Uani 1 1 d U
C13 C 0.96757(18) 0.49007(15) 1.15437(10) 0.0283(3) Uani 1 1 d U
C9 C 0.74877(19) 0.59671(14) 1.24027(10) 0.0279(3) Uani 1 1 d U
C4 C 0.5747(2) 0.61572(14) 0.92861(10) 0.0282(3) Uani 1 1 d U
C10 C 0.8743(2) 0.67186(15) 1.27700(11) 0.0350(3) Uani 1 1 d U
C3 C 0.3979(2) 0.66462(15) 0.95712(10) 0.0303(3) Uani 1 1 d U
C11 C 1.0474(2) 0.65625(15) 1.25333(12) 0.0365(4) Uani 1 1 d U
C12 C 1.09404(19) 0.56633(16) 1.19152(12) 0.0355(4) Uani 1 1 d U
C14 C 0.5415(2) 0.36322(16) 1.21305(12) 0.0356(4) Uani 1 1 d U
C2 C 0.2547(2) 0.57290(17) 0.93847(11) 0.0343(4) Uani 1 1 d U
H4A H 0.575(2) 0.5969(16) 0.8617(12) 0.034(5) Uiso 1 1 d .
H3B H 0.400(2) 0.6859(17) 1.0280(13) 0.034(4) Uiso 1 1 d .
H7 H 0.7173(19) 0.3547(15) 1.1026(10) 0.021(4) Uiso 1 1 d .
H10 H 0.838(2) 0.7355(19) 1.3209(14) 0.043(5) Uiso 1 1 d .
H14B H 0.469(3) 0.4260(18) 1.2429(15) 0.046(5) Uiso 1 1 d .
H14A H 0.613(2) 0.318(2) 1.2641(15) 0.052(6) Uiso 1 1 d .
H12 H 1.217(2) 0.5542(19) 1.1714(14) 0.049(5) Uiso 1 1 d .
H9 H 0.626(2) 0.6062(17) 1.2544(14) 0.039(5) Uiso 1 1 d .
H14C H 0.463(3) 0.308(2) 1.1845(16) 0.064(6) Uiso 1 1 d .
H3A H 0.371(2) 0.7395(18) 0.9227(13) 0.044(5) Uiso 1 1 d .
H2A H 0.238(2) 0.5634(18) 0.8671(14) 0.041(5) Uiso 1 1 d .
H13 H 0.998(2) 0.4297(17) 1.1129(13) 0.038(5) Uiso 1 1 d .
H4B H 0.667(2) 0.6755(17) 0.9421(12) 0.033(4) Uiso 1 1 d .
H2B H 0.141(2) 0.5981(18) 0.9651(14) 0.040(5) Uiso 1 1 d .
H11 H 1.135(2) 0.7092(19) 1.2790(14) 0.050(6) Uiso 1 1 d .
H5 H 0.724(2) 0.4615(15) 0.9674(12) 0.025(4) Uiso 1 1 d .
H6 H 0.495(2) 0.3266(17) 1.0015(11) 0.036(5) Uiso 1 1 d .

loop_
_atom_site_aniso_label
_atom_site_aniso_U_11
_atom_site_aniso_U_22
_atom_site_aniso_U_33
_atom_site_aniso_U_23
_atom_site_aniso_U_13
_atom_site_aniso_U_12
O1 0.0330(6) 0.0422(7) 0.0553(7) -0.0163(6) 0.0038(5) -0.0127(5)
N1 0.0231(5) 0.0208(5) 0.0210(5) -0.0006(4) -0.0003(4) -0.0006(5)
C8 0.0227(6) 0.0220(6) 0.0201(6) 0.0057(5) 0.0003(4) 0.0022(6)
C6 0.0310(7) 0.0202(6) 0.0258(6) -0.0041(5) -0.0011(5) -0.0026(6)
C5 0.0260(6) 0.0250(6) 0.0226(6) -0.0026(5) 0.0023(5) -0.0003(6)
C7 0.0248(6) 0.0197(6) 0.0256(6) 0.0018(5) 0.0009(5) 0.0019(5)
C1 0.0297(7) 0.0339(8) 0.0228(6) -0.0096(6) 0.0017(5) -0.0036(6)
C13 0.0258(6) 0.0319(7) 0.0270(7) 0.0063(6) 0.0037(5) 0.0053(7)
C9 0.0277(6) 0.0276(7) 0.0284(7) -0.0009(6) -0.0001(6) 0.0046(6)
C4 0.0329(7) 0.0281(7) 0.0236(6) 0.0033(6) 0.0009(6) -0.0047(6)
C10 0.0446(9) 0.0292(8) 0.0313(8) -0.0013(6) -0.0083(7) 0.0006(7)
C3 0.0393(8) 0.0260(7) 0.0255(7) 0.0037(6) -0.0018(6) 0.0044(6)
C11 0.0369(8) 0.0358(9) 0.0368(8) 0.0104(7) -0.0136(7) -0.0090(7)
C12 0.0230(7) 0.0435(10) 0.0401(8) 0.0151(7) -0.0025(6) -0.0013(7)
C14 0.0322(7) 0.0345(9) 0.0402(8) 0.0145(7) -0.0002(7) -0.0045(7)
C2 0.0284(7) 0.0432(9) 0.0314(8) 0.0024(7) -0.0058(6) 0.0020(7)

loop_
_atom_type_symbol
_atom_type_description
_atom_type_scat_dispersion_real
_atom_type_scat_dispersion_imag
_atom_type_scat_source
C C 0.0033 0.0016 'International Tables Vol C Tables 4.2.6.8 and 6.1.1.4'
H H 0.0000 0.0000 'International Tables Vol C Tables 4.2.6.8 and 6.1.1.4'
N N 0.0061 0.0033 'International Tables Vol C Tables 4.2.6.8 and 6.1.1.4'
O O 0.0106 0.0060 'International Tables Vol C Tables 4.2.6.8 and 6.1.1.4'

loop_
_geom_angle_atom_site_label_1
_geom_angle_atom_site_label_2
_geom_angle_atom_site_label_3
_geom_angle
C5 N1 C7 114.81(11)
C5 N1 C6 60.65(9)
C7 N1 C6 112.46(11)
C13 C8 C9 118.50(14)
C13 C8 C7 119.86(13)
C9 C8 C7 121.64(12)
C1 C6 C5 118.99(13)
C1 C6 N1 115.19(12)
C5 C6 N1 58.60(8)
N1 C5 C6 60.75(9)
N1 C5 C4 116.00(12)
C6 C5 C4 119.32(12)
N1 C7 C8 108.08(11)
N1 C7 C14 108.26(11)
C8 C7 C14 113.26(12)
O1 C1 C6 120.24(15)
O1 C1 C2 121.12(15)
C6 C1 C2 118.51(13)
C8 C13 C12 120.46(15)
C10 C9 C8 120.87(14)
C5 C4 C3 111.03(12)
C9 C10 C11 120.25(16)
C4 C3 C2 111.19(13)
C12 C11 C10 119.80(16)
C11 C12 C13 120.09(15)
C1 C2 C3 116.16(13)

loop_
_geom_bond_atom_site_label_1
_geom_bond_atom_site_label_2
_geom_bond_distance
O1 C1 1.2181(19)
N1 C5 1.4625(17)
N1 C7 1.4814(17)
N1 C6 1.4951(17)
C8 C13 1.3933(18)
C8 C9 1.396(2)
C8 C7 1.5141(19)
C6 C1 1.486(2)
C6 C5 1.494(2)
C5 C4 1.506(2)
C7 C14 1.522(2)
C1 C2 1.512(2)
C13 C12 1.395(2)
C9 C10 1.380(2)
C4 C3 1.520(2)
C10 C11 1.385(2)
C3 C2 1.524(2)
C11 C12 1.381(3)
